data_4307046
loop_
_publ_author_name
'Biing-Chiau Tzeng'
'Yung-Chi Huang'
'Bo-So Chen'
'Wan-Min Wu'
'Shih-Yang Lee'
'Gene-Hsiang Lee'
'Shie-Ming Peng'

_publ_section_title
;
Crystal-Engineering Studies of Coordination Polymers and a Molecular-Looped
Complex Containing Dipyridyl-Amide Ligands
;
_journal_name_full 'Inorganic Chemistry'
_journal_page_first 186
_journal_page_last 195
_journal_paper_doi 10.1021/ic061528t
_journal_volume 46
_journal_year 2007
_chemical_formula_sum 'C16 H22 Cl2 Cu N4 O4'
_chemical_formula_weight 468.82
_chemical_name_systematic
; 
 ? 
;
_space_group_IT_number 15
_symmetry_cell_setting monoclinic
_symmetry_space_group_name_Hall '-C 2yc'
_symmetry_space_group_name_H-M 'C 1 2/c 1'
_atom_sites_solution_hydrogens geom
_atom_sites_solution_primary direct
_atom_sites_solution_secondary difmap
_audit_creation_method SHELXL-97
_cell_angle_alpha 90.00
_cell_angle_beta 118.8996(15)
_cell_angle_gamma 90.00
_cell_formula_units_Z 4
_cell_length_a 17.5587(5)
_cell_length_b 8.0411(3)
_cell_length_c 15.9135(5)
_cell_measurement_reflns_used all
_cell_measurement_temperature 150(1)
_cell_measurement_theta_max 25.00
_cell_measurement_theta_min 2.65
_cell_volume 1967.04(11)
_computing_cell_refinement DENZO-SMN
_computing_data_collection 'NONIUS COLLECT'
_computing_data_reduction DENZO-SMN
_computing_molecular_graphics SHELXTL
_computing_publication_material SHELXTL
_computing_structure_refinement 'SHELXL-97 (Sheldrick, 1997)'
_computing_structure_solution 'SHELXS-97 (Sheldrick, 1990)'
_diffrn_ambient_temperature 150(1)
_diffrn_measured_fraction_theta_full 0.999
_diffrn_measured_fraction_theta_max 0.999
_diffrn_measurement_device_type 'NONIUS KappaCCD'
_diffrn_measurement_method '\w scans'
_diffrn_radiation_monochromator graphite
_diffrn_radiation_source 'fine-focus sealed tube'
_diffrn_radiation_type MoK\a
_diffrn_radiation_wavelength 0.71073
_diffrn_reflns_av_R_equivalents 0.1117
_diffrn_reflns_av_sigmaI/netI 0.0671
_diffrn_reflns_limit_h_max 20
_diffrn_reflns_limit_h_min -20
_diffrn_reflns_limit_k_max 9
_diffrn_reflns_limit_k_min -9
_diffrn_reflns_limit_l_max 18
_diffrn_reflns_limit_l_min -18
_diffrn_reflns_number 10567
_diffrn_reflns_theta_full 25.00
_diffrn_reflns_theta_max 25.00
_diffrn_reflns_theta_min 2.65
_exptl_absorpt_coefficient_mu 1.412
_exptl_absorpt_correction_T_max 0.936
_exptl_absorpt_correction_T_min 0.831
_exptl_absorpt_correction_type multi-scan
_exptl_crystal_colour light-blue
_exptl_crystal_density_diffrn 1.583
_exptl_crystal_density_method 'not measured'
_exptl_crystal_description plate
_exptl_crystal_F_000 964
_exptl_crystal_size_max 0.25
_exptl_crystal_size_mid 0.15
_exptl_crystal_size_min 0.05
_refine_diff_density_max 2.053
_refine_diff_density_min -0.833
_refine_diff_density_rms 0.238
_refine_ls_extinction_coef 0.007(2)
_refine_ls_extinction_expression Fc^*^=kFc[1+0.001xFc^2^\l^3^/sin(2\q)]^-1/4^
_refine_ls_extinction_method SHELXL
_refine_ls_goodness_of_fit_ref 1.116
_refine_ls_hydrogen_treatment mixed
_refine_ls_matrix_type full
_refine_ls_number_parameters 129
_refine_ls_number_reflns 1737
_refine_ls_number_restraints 1
_refine_ls_restrained_S_all 1.119
_refine_ls_R_factor_all 0.1184
_refine_ls_R_factor_gt 0.0916
_refine_ls_shift/su_max 0.007
_refine_ls_shift/su_mean 0.001
_refine_ls_structure_factor_coef Fsqd
_refine_ls_weighting_details 'calc w=1/[\s^2^(Fo^2^)+(0.1627P)^2^+28.0961P] where P=(Fo^2^+2Fc^2^)/3'
_refine_ls_weighting_scheme calc
_refine_ls_wR_factor_gt 0.2735
_refine_ls_wR_factor_ref 0.2959
_reflns_number_gt 1313
_reflns_number_total 1737
_reflns_threshold_expression >2sigma(I)
_cod_data_source_file ic061528tsi20060812_104234.cif
_cod_data_source_block ic9390
_cod_depositor_comments
;
The following automatic conversions were performed:
'_symmetry_cell_setting' value 'Monoclinic' changed to 'monoclinic'
according to '/home/saulius/struct/CIF-dictionaries/cif_core.dic'
dictionary named 'cif_core.dic' version 2.4.1 from 2010-06-29.

Automatic conversion script
Id: cif_fix_enum 1527 2010-12-29 10:47:43Z saulius 
;
_cod_database_code 4307046

loop_
_symmetry_equiv_pos_as_xyz
'x, y, z'
'-x, y, -z+1/2'
'x+1/2, y+1/2, z'
'-x+1/2, y+1/2, -z+1/2'
'-x, -y, -z'
'x, -y, z-1/2'
'-x+1/2, -y+1/2, -z'
'x+1/2, -y+1/2, z-1/2'

loop_
_atom_site_label
_atom_site_type_symbol
_atom_site_fract_x
_atom_site_fract_y
_atom_site_fract_z
_atom_site_U_iso_or_equiv
_atom_site_adp_type
_atom_site_occupancy
_atom_site_symmetry_multiplicity
_atom_site_calc_flag
_atom_site_refinement_flags
_atom_site_disorder_assembly
_atom_site_disorder_group
Cu1 Cu 0.2500 -0.2500 0.5000 0.0367(7) Uani 1 2 d S . .
Cl1 Cl 0.11194(15) -0.3137(3) 0.47426(18) 0.0470(8) Uani 1 1 d . . .
O1 O 0.2284(5) -0.0539(9) 0.0292(6) 0.057(2) Uani 1 1 d . . .
N1 N 0.2067(5) -0.2260(9) 0.3589(5) 0.0347(17) Uani 1 1 d . . .
N2 N 0.1633(5) -0.2953(11) 0.0238(6) 0.045(2) Uani 1 1 d . . .
H2A H 0.1605 -0.4020 0.0105 0.053 Uiso 1 1 calc R . .
C1 C 0.1355(6) -0.1413(12) 0.3022(6) 0.041(2) Uani 1 1 d . . .
H1A H 0.1066 -0.0815 0.3301 0.049 Uiso 1 1 calc R . .
C2 C 0.1026(5) -0.1370(12) 0.2061(6) 0.037(2) Uani 1 1 d . . .
H2B H 0.0517 -0.0736 0.1680 0.044 Uiso 1 1 calc R . .
C3 C 0.1423(6) -0.2242(11) 0.1618(6) 0.036(2) Uani 1 1 d . . .
C4 C 0.2171(7) -0.3094(13) 0.2215(7) 0.045(2) Uani 1 1 d . . .
H4A H 0.2484 -0.3677 0.1960 0.054 Uiso 1 1 calc R . .
C5 C 0.2458(7) -0.3090(14) 0.3183(7) 0.046(2) Uani 1 1 d . . .
H5A H 0.2964 -0.3714 0.3586 0.056 Uiso 1 1 calc R . .
C6 C 0.1043(6) -0.2277(14) 0.0541(7) 0.046(2) Uani 1 1 d . . .
H6A H 0.0504 -0.2953 0.0260 0.055 Uiso 1 1 calc R . .
H6B H 0.0883 -0.1131 0.0290 0.055 Uiso 1 1 calc R . .
C7 C 0.2208(6) -0.2030(12) 0.0155(7) 0.039(2) Uani 1 1 d . . .
O2 O 0.0184(5) 0.2721(8) 0.2715(6) 0.049(2) Uani 1 1 d D . .
H2 H 0.0257 0.2674 0.3286 0.059 Uiso 1 1 d . . .
C8 C 0.0601(12) 0.408(2) 0.2289(17) 0.055(6) Uani 0.50 1 d PD . .
H8A H 0.0955 0.4856 0.2785 0.083 Uiso 0.50 1 d P . .
H8D H 0.0950 0.3518 0.2066 0.083 Uiso 0.50 1 d P . .
H8B H 0.0139 0.4672 0.1766 0.083 Uiso 0.50 1 d P . .
C9 C -0.0327(14) 0.159(3) 0.1931(15) 0.050(5) Uiso 0.50 1 d P . .
H9D H -0.0607 0.0778 0.2111 0.076 Uiso 0.50 1 d P . .
H9A H -0.0784 0.2249 0.1393 0.076 Uiso 0.50 1 d P . .
H9B H 0.0026 0.1095 0.1693 0.076 Uiso 0.50 1 d P . .

loop_
_atom_site_aniso_label
_atom_site_aniso_U_11
_atom_site_aniso_U_22
_atom_site_aniso_U_33
_atom_site_aniso_U_23
_atom_site_aniso_U_13
_atom_site_aniso_U_12
Cu1 0.0344(10) 0.0446(11) 0.0362(10) 0.0026(6) 0.0211(7) 0.0014(6)
Cl1 0.0380(13) 0.0539(16) 0.0545(15) 0.0011(11) 0.0265(11) -0.0005(10)
O1 0.074(5) 0.037(4) 0.082(5) -0.010(4) 0.055(4) -0.005(4)
N1 0.033(4) 0.037(4) 0.041(4) -0.007(3) 0.024(3) 0.000(3)
N2 0.044(4) 0.050(5) 0.045(4) -0.003(4) 0.026(4) -0.001(4)
C1 0.039(5) 0.046(6) 0.041(5) -0.002(4) 0.022(4) 0.008(4)
C2 0.029(4) 0.042(5) 0.042(5) 0.006(4) 0.019(4) 0.003(4)
C3 0.036(5) 0.040(5) 0.036(5) -0.005(4) 0.021(4) -0.004(4)
C4 0.051(6) 0.049(6) 0.043(5) 0.007(4) 0.031(5) 0.011(5)
C5 0.046(6) 0.053(6) 0.049(6) 0.009(5) 0.029(5) 0.011(5)
C6 0.040(5) 0.065(7) 0.037(5) -0.002(4) 0.022(4) 0.000(5)
C7 0.040(5) 0.043(6) 0.038(5) -0.005(4) 0.023(4) -0.003(4)
O2 0.047(7) 0.036(3) 0.053(7) 0.011(3) 0.015(5) 0.007(3)
C8 0.041(11) 0.036(11) 0.097(16) 0.017(11) 0.041(11) -0.007(9)

loop_
_atom_type_symbol
_atom_type_description
_atom_type_scat_dispersion_real
_atom_type_scat_dispersion_imag
_atom_type_scat_source
C C 0.0033 0.0016 'International Tables Vol C Tables 4.2.6.8 and 6.1.1.4'
H H 0.0000 0.0000 'International Tables Vol C Tables 4.2.6.8 and 6.1.1.4'
N N 0.0061 0.0033 'International Tables Vol C Tables 4.2.6.8 and 6.1.1.4'
O O 0.0106 0.0060 'International Tables Vol C Tables 4.2.6.8 and 6.1.1.4'
Cl Cl 0.1484 0.1585 'International Tables Vol C Tables 4.2.6.8 and 6.1.1.4'
Cu Cu 0.3201 1.2651 'International Tables Vol C Tables 4.2.6.8 and 6.1.1.4'

loop_
_geom_angle_atom_site_label_1
_geom_angle_atom_site_label_2
_geom_angle_atom_site_label_3
_geom_angle
_geom_angle_site_symmetry_1
_geom_angle_site_symmetry_3
_geom_angle_publ_flag
N1 Cu1 N1 180.00(17) . 7_546 ?
N1 Cu1 Cl1 88.6(2) . 7_546 ?
N1 Cu1 Cl1 91.4(2) 7_546 7_546 ?
N1 Cu1 Cl1 91.4(2) . . ?
N1 Cu1 Cl1 88.6(2) 7_546 . ?
Cl1 Cu1 Cl1 180.0 7_546 . ?
C1 N1 C5 117.8(8) . . ?
C1 N1 Cu1 122.4(6) . . ?
C5 N1 Cu1 119.5(6) . . ?
C7 N2 C6 122.2(9) . . ?
N1 C1 C2 122.1(8) . . ?
C1 C2 C3 121.0(8) . . ?
C4 C3 C2 116.4(8) . . ?
C4 C3 C6 121.7(8) . . ?
C2 C3 C6 121.9(8) . . ?
C5 C4 C3 119.0(9) . . ?
N1 C5 C4 123.5(9) . . ?
N2 C6 C3 113.1(8) . . ?
O1 C7 N2 124.3(9) . . ?
O1 C7 C7 120.9(11) . 7_545 ?
N2 C7 C7 114.9(11) . 7_545 ?
O2 O2 C9 114.4(13) 2 2 ?
O2 O2 C9 40.5(10) 2 . ?
C9 O2 C9 79(2) 2 . ?
O2 O2 C8 88.8(17) 2 . ?
C9 O2 C8 140.6(16) 2 . ?
C9 O2 C8 106.0(14) . . ?
O2 O2 C8 68.5(15) 2 2 ?
C9 O2 C8 122.2(17) 2 2 ?
C9 O2 C8 103.2(11) . 2 ?
C8 O2 C8 95.3(15) . 2 ?
O2 C8 O2 22.7(5) . 2 ?
O2 C9 O2 25.1(7) 2 . ?
O2 C9 C9 62.2(12) 2 2 ?
O2 C9 C9 39.1(9) . 2 ?

loop_
_geom_bond_atom_site_label_1
_geom_bond_atom_site_label_2
_geom_bond_distance
_geom_bond_site_symmetry_2
_geom_bond_publ_flag
Cu1 N1 2.001(8) . ?
Cu1 N1 2.001(8) 7_546 ?
Cu1 Cl1 2.312(2) 7_546 ?
Cu1 Cl1 2.312(2) . ?
O1 C7 1.214(12) . ?
N1 C1 1.323(12) . ?
N1 C5 1.328(12) . ?
N2 C7 1.312(13) . ?
N2 C6 1.443(13) . ?
C1 C2 1.349(13) . ?
C2 C3 1.395(12) . ?
C3 C4 1.375(14) . ?
C3 C6 1.509(13) . ?
C4 C5 1.370(14) . ?
C7 C7 1.533(18) 7_545 ?
O2 O2 0.677(12) 2 ?
O2 C9 1.04(2) 2 ?
O2 C9 1.45(2) . ?
O2 C8 1.632(9) . ?
O2 C8 1.753(18) 2 ?
C8 O2 1.753(18) 2 ?
C9 O2 1.04(2) 2 ?
C9 C9 1.61(4) 2 ?
